data_4509931
loop_
_publ_author_name
'Kundu, Subrata'
'Chakraborty, Amit'
'Mondal, Kunal'
'Chandrasekhar, Vadapalli'

_publ_section_title
;
 Multi-Ruthenocene Assemblies on an Organostannoxane Platform.
 Supramolecular Signatures and Conversion to (Ru--Sn)O2
;
_journal_issue 2
_journal_name_full 'Crystal Growth &amp; Design'
_journal_page_first 861
_journal_paper_doi 10.1021/cg4017323
_journal_volume 14
_journal_year 2014
_chemical_formula_moiety 'C38 H56 O6 Ru2 Sn2'
_chemical_formula_sum 'C38 H56 O6 Ru2 Sn2'
_chemical_formula_weight 1048.39
_chemical_name_systematic
; 
 ? 
;
_space_group_IT_number 14
_symmetry_cell_setting monoclinic
_symmetry_space_group_name_Hall '-P 2yn'
_symmetry_space_group_name_H-M 'P 1 21/n 1'
_atom_sites_solution_hydrogens geom
_atom_sites_solution_primary direct
_atom_sites_solution_secondary difmap
_audit_creation_method SHELXL-97
_cell_angle_alpha 90.00
_cell_angle_beta 111.639(5)
_cell_angle_gamma 90.00
_cell_formula_units_Z 2
_cell_length_a 8.261(3)
_cell_length_b 23.950(8)
_cell_length_c 10.847(3)
_cell_measurement_reflns_used 5095
_cell_measurement_temperature 100(2)
_cell_measurement_theta_max 28.27
_cell_measurement_theta_min 2.19
_cell_volume 1994.8(11)
_computing_cell_refinement 'Bruker SMART'
_computing_data_collection 'Bruker SMART'
_computing_data_reduction 'Bruker SAINT'
_computing_molecular_graphics 'Bruker SHELXTL'
_computing_publication_material 'Bruker SHELXTL'
_computing_structure_refinement 'Bruker SHELXTL'
_computing_structure_solution 'Bruker SHELXTL'
_diffrn_ambient_temperature 100(2)
_diffrn_measured_fraction_theta_full 0.991
_diffrn_measured_fraction_theta_max 0.991
_diffrn_measurement_device_type 'CCD area detector'
_diffrn_measurement_method 'phi and omega scans'
_diffrn_radiation_monochromator graphite
_diffrn_radiation_source 'fine-focus sealed tube'
_diffrn_radiation_type MoK\a
_diffrn_radiation_wavelength 0.71073
_diffrn_reflns_av_R_equivalents 0.0381
_diffrn_reflns_av_sigmaI/netI 0.0399
_diffrn_reflns_limit_h_max 10
_diffrn_reflns_limit_h_min -9
_diffrn_reflns_limit_k_max 29
_diffrn_reflns_limit_k_min -27
_diffrn_reflns_limit_l_max 9
_diffrn_reflns_limit_l_min -13
_diffrn_reflns_number 10530
_diffrn_reflns_theta_full 25.50
_diffrn_reflns_theta_max 25.50
_diffrn_reflns_theta_min 2.19
_exptl_absorpt_coefficient_mu 2.022
_exptl_absorpt_correction_T_max 0.868
_exptl_absorpt_correction_T_min 0.834
_exptl_absorpt_correction_type empirical
_exptl_absorpt_process_details SADABS
_exptl_crystal_colour brown
_exptl_crystal_density_diffrn 1.745
_exptl_crystal_density_method 'not measured'
_exptl_crystal_description block
_exptl_crystal_F_000 1040
_exptl_crystal_size_max 0.09
_exptl_crystal_size_mid 0.08
_exptl_crystal_size_min 0.07
_refine_diff_density_max 1.831
_refine_diff_density_min -0.670
_refine_diff_density_rms 0.131
_refine_ls_extinction_method none
_refine_ls_goodness_of_fit_ref 1.048
_refine_ls_hydrogen_treatment mixed
_refine_ls_matrix_type full
_refine_ls_number_parameters 227
_refine_ls_number_reflns 3705
_refine_ls_number_restraints 0
_refine_ls_restrained_S_all 1.048
_refine_ls_R_factor_all 0.0384
_refine_ls_R_factor_gt 0.0335
_refine_ls_shift/su_max 0.001
_refine_ls_shift/su_mean 0.000
_refine_ls_structure_factor_coef Fsqd
_refine_ls_weighting_details 'calc w=1/[\s^2^(Fo^2^)+(0.0493P)^2^+0.9165P] where P=(Fo^2^+2Fc^2^)/3'
_refine_ls_weighting_scheme calc
_refine_ls_wR_factor_gt 0.0828
_refine_ls_wR_factor_ref 0.0867
_reflns_number_gt 3234
_reflns_number_total 3705
_reflns_threshold_expression >2sigma(I)
_cod_data_source_file cg4017323_si_002.cif
_cod_data_source_block Complex6
_cod_depositor_comments
;
The following automatic conversions were performed:

'_symmetry_cell_setting' value 'Monoclinic' changed to 'monoclinic'
according to
/usr/data/users/saulius/automatic-downloads/current/ACS/lib/dictionaries/cif_core.dic
dictionary named 'cif_core.dic' version 2.4.2 from 2011-04-26.

Automatic conversion script
Id: cif_fix_values 2281 2013-09-26 08:29:07Z andrius 
;
_cod_original_cell_volume 1994.9(11)
_cod_original_sg_symbol_H-M P2(1)/n
_cod_database_code 4509931

loop_
_symmetry_equiv_pos_as_xyz
'x, y, z'
'-x+1/2, y+1/2, -z+1/2'
'-x, -y, -z'
'x-1/2, -y-1/2, z-1/2'

loop_
_atom_site_label
_atom_site_type_symbol
_atom_site_fract_x
_atom_site_fract_y
_atom_site_fract_z
_atom_site_U_iso_or_equiv
_atom_site_adp_type
_atom_site_occupancy
_atom_site_symmetry_multiplicity
_atom_site_calc_flag
_atom_site_refinement_flags
Sn01 Sn 0.07907(3) 0.017153(10) 0.66571(2) 0.02053(11) Uani 1 1 d .
Ru1 Ru -0.07981(4) 0.241856(12) 0.78382(3) 0.02261(11) Uani 1 1 d .
O1 O -0.2682(3) 0.11030(11) 0.5646(3) 0.0318(7) Uani 1 1 d .
O2 O -0.0487(3) 0.07929(10) 0.7461(3) 0.0249(6) Uani 1 1 d .
O3 O -0.1213(3) 0.03054(12) 0.4902(3) 0.0255(6) Uani 1 1 d .
C1 C -0.2006(5) 0.15996(15) 0.7651(4) 0.0234(8) Uani 1 1 d .
C8 C -0.0589(6) 0.30570(18) 0.6469(5) 0.0396(11) Uani 1 1 d .
H8 H -0.1556 0.3213 0.5718 0.048 Uiso 1 1 calc R
C4 C -0.1834(6) 0.21897(16) 0.9370(4) 0.0306(9) Uani 1 1 d .
H4 H -0.1481 0.2356 1.0255 0.037 Uiso 1 1 calc R
C12 C 0.3097(5) 0.06838(17) 0.7118(4) 0.0292(9) Uani 1 1 d .
C7 C 0.0073(6) 0.32739(16) 0.7780(5) 0.0355(10) Uani 1 1 d .
H7 H -0.0354 0.3606 0.8092 0.043 Uiso 1 1 calc R
C16 C 0.0505(5) -0.05002(16) 0.7921(4) 0.0255(8) Uani 1 1 d .
C6 C 0.1527(5) 0.29406(16) 0.8543(4) 0.0292(9) Uani 1 1 d .
H6 H 0.2278 0.3003 0.9471 0.035 Uiso 1 1 calc R
C10 C 0.1749(5) 0.25197(16) 0.7694(4) 0.0300(9) Uani 1 1 d .
H10 H 0.2678 0.2239 0.7939 0.036 Uiso 1 1 calc R
C11 C -0.1721(5) 0.11363(14) 0.6841(4) 0.0231(8) Uani 1 1 d .
C13 C 0.2691(6) 0.1135(2) 0.6046(5) 0.0469(13) Uani 1 1 d .
H13A H 0.3718 0.1352 0.6180 0.070 Uiso 1 1 calc R
H13B H 0.1784 0.1374 0.6097 0.070 Uiso 1 1 calc R
H13C H 0.2315 0.0962 0.5188 0.070 Uiso 1 1 calc R
C5 C -0.1062(5) 0.17108(15) 0.9031(4) 0.0272(9) Uani 1 1 d .
H5 H -0.0111 0.1486 0.9639 0.033 Uiso 1 1 calc R
C2 C -0.3330(5) 0.20188(15) 0.7161(4) 0.0275(9) Uani 1 1 d .
H2 H -0.4214 0.2038 0.6262 0.033 Uiso 1 1 calc R
C17 C -0.1396(5) -0.05459(17) 0.7774(4) 0.0321(9) Uani 1 1 d .
H17A H -0.2091 -0.0648 0.6879 0.048 Uiso 1 1 calc R
H17B H -0.1786 -0.0193 0.7979 0.048 Uiso 1 1 calc R
H17C H -0.1510 -0.0825 0.8371 0.048 Uiso 1 1 calc R
C15 C 0.4611(6) 0.0318(2) 0.7118(5) 0.0469(13) Uani 1 1 d .
H15A H 0.5664 0.0534 0.7408 0.070 Uiso 1 1 calc R
H15B H 0.4381 0.0181 0.6237 0.070 Uiso 1 1 calc R
H15C H 0.4741 0.0008 0.7708 0.070 Uiso 1 1 calc R
C3 C -0.3199(5) 0.23808(16) 0.8233(5) 0.0307(10) Uani 1 1 d .
H3 H -0.3970 0.2696 0.8197 0.037 Uiso 1 1 calc R
C18 C 0.1169(6) -0.10514(16) 0.7566(4) 0.0350(10) Uani 1 1 d .
H18A H 0.2362 -0.1009 0.7656 0.052 Uiso 1 1 calc R
H18B H 0.0477 -0.1150 0.6668 0.052 Uiso 1 1 calc R
H18C H 0.1083 -0.1340 0.8153 0.052 Uiso 1 1 calc R
C9 C 0.0450(6) 0.25903(19) 0.6424(5) 0.0362(11) Uani 1 1 d .
H9 H 0.0322 0.2368 0.5635 0.043 Uiso 1 1 calc R
C19 C 0.1629(6) -0.03282(17) 0.9339(4) 0.0317(9) Uani 1 1 d .
H19A H 0.1497 -0.0597 0.9952 0.047 Uiso 1 1 calc R
H19B H 0.1267 0.0032 0.9526 0.047 Uiso 1 1 calc R
H19C H 0.2829 -0.0312 0.9429 0.047 Uiso 1 1 calc R
C14 C 0.3552(5) 0.09622(18) 0.8470(4) 0.0355(10) Uani 1 1 d .
H14A H 0.3770 0.0681 0.9142 0.053 Uiso 1 1 calc R
H14B H 0.2598 0.1193 0.8464 0.053 Uiso 1 1 calc R
H14C H 0.4574 0.1188 0.8656 0.053 Uiso 1 1 calc R
H3O H -0.171(6) 0.0575(18) 0.498(4) 0.030(13) Uiso 1 1 d .

loop_
_atom_site_aniso_label
_atom_site_aniso_U_11
_atom_site_aniso_U_22
_atom_site_aniso_U_33
_atom_site_aniso_U_23
_atom_site_aniso_U_13
_atom_site_aniso_U_12
Sn01 0.02062(16) 0.02134(16) 0.01994(17) 0.00021(9) 0.00783(12) 0.00143(9)
Ru1 0.02445(19) 0.02009(18) 0.0258(2) -0.00026(12) 0.01215(14) -0.00226(11)
O1 0.0338(16) 0.0262(14) 0.0293(16) -0.0015(11) 0.0043(13) 0.0066(12)
O2 0.0301(14) 0.0203(13) 0.0247(14) 0.0015(10) 0.0106(12) 0.0070(11)
O3 0.0230(14) 0.0308(15) 0.0212(15) -0.0021(12) 0.0061(11) 0.0079(12)
C1 0.0223(19) 0.0219(18) 0.028(2) 0.0007(16) 0.0118(16) -0.0066(15)
C8 0.036(2) 0.040(2) 0.042(3) 0.023(2) 0.014(2) -0.005(2)
C4 0.044(2) 0.025(2) 0.033(2) -0.0085(17) 0.027(2) -0.0118(18)
C12 0.025(2) 0.031(2) 0.030(2) -0.0035(17) 0.0091(17) -0.0027(16)
C7 0.040(2) 0.022(2) 0.050(3) 0.0028(19) 0.024(2) -0.0068(18)
C16 0.030(2) 0.027(2) 0.024(2) 0.0049(16) 0.0158(17) 0.0047(16)
C6 0.029(2) 0.026(2) 0.034(2) -0.0020(17) 0.0143(18) -0.0101(16)
C10 0.029(2) 0.027(2) 0.041(3) 0.0014(18) 0.021(2) -0.0062(16)
C11 0.025(2) 0.0187(17) 0.028(2) 0.0021(15) 0.0135(18) -0.0018(15)
C13 0.053(3) 0.046(3) 0.038(3) 0.001(2) 0.013(2) -0.025(2)
C5 0.029(2) 0.025(2) 0.032(2) 0.0025(16) 0.0163(18) -0.0048(16)
C2 0.0223(19) 0.0234(19) 0.040(2) -0.0025(17) 0.0155(18) -0.0052(15)
C17 0.036(2) 0.032(2) 0.030(2) 0.0030(18) 0.0153(19) -0.0039(18)
C15 0.024(2) 0.059(3) 0.060(3) -0.015(3) 0.018(2) -0.006(2)
C3 0.025(2) 0.025(2) 0.049(3) -0.0067(18) 0.021(2) -0.0055(16)
C18 0.049(3) 0.024(2) 0.035(2) 0.0083(18) 0.020(2) 0.0099(18)
C9 0.040(3) 0.044(3) 0.031(3) -0.0027(19) 0.020(2) -0.016(2)
C19 0.037(2) 0.034(2) 0.027(2) 0.0088(18) 0.0144(19) 0.0058(18)
C14 0.029(2) 0.037(2) 0.035(3) -0.0049(19) 0.0052(19) -0.0044(18)

loop_
_atom_type_symbol
_atom_type_description
_atom_type_scat_dispersion_real
_atom_type_scat_dispersion_imag
_atom_type_scat_source
C C 0.0033 0.0016 'International Tables Vol C Tables 4.2.6.8 and 6.1.1.4'
H H 0.0000 0.0000 'International Tables Vol C Tables 4.2.6.8 and 6.1.1.4'
O O 0.0106 0.0060 'International Tables Vol C Tables 4.2.6.8 and 6.1.1.4'
Ru Ru -1.2594 0.8363 'International Tables Vol C Tables 4.2.6.8 and 6.1.1.4'
Sn Sn -0.6537 1.4246 'International Tables Vol C Tables 4.2.6.8 and 6.1.1.4'

loop_
_geom_angle_atom_site_label_1
_geom_angle_atom_site_label_2
_geom_angle_atom_site_label_3
_geom_angle
_geom_angle_site_symmetry_1
_geom_angle_site_symmetry_3
O3 Sn01 C12 118.02(14) . .
O3 Sn01 O3 70.33(13) . 3_556
C12 Sn01 O3 95.59(14) . 3_556
O3 Sn01 C16 117.70(14) . .
C12 Sn01 C16 124.25(15) . .
O3 Sn01 C16 100.79(13) 3_556 .
O3 Sn01 O2 85.42(11) . .
C12 Sn01 O2 92.03(13) . .
O3 Sn01 O2 155.39(10) 3_556 .
C16 Sn01 O2 94.07(12) . .
C2 Ru1 C1 38.58(14) . .
C2 Ru1 C3 38.19(15) . .
C1 Ru1 C3 64.01(14) . .
C2 Ru1 C7 133.86(16) . .
C1 Ru1 C7 171.62(15) . .
C3 Ru1 C7 112.26(16) . .
C2 Ru1 C9 119.51(16) . .
C1 Ru1 C9 115.09(16) . .
C3 Ru1 C9 147.86(17) . .
C7 Ru1 C9 63.59(17) . .
C2 Ru1 C10 149.43(16) . .
C1 Ru1 C10 120.99(14) . .
C3 Ru1 C10 172.23(16) . .
C7 Ru1 C10 63.63(16) . .
C9 Ru1 C10 37.73(16) . .
C2 Ru1 C6 170.88(14) . .
C1 Ru1 C6 149.76(14) . .
C3 Ru1 C6 134.64(15) . .
C7 Ru1 C6 38.17(15) . .
C9 Ru1 C6 63.54(16) . .
C10 Ru1 C6 38.07(15) . .
C2 Ru1 C8 112.79(16) . .
C1 Ru1 C8 135.78(16) . .
C3 Ru1 C8 117.95(17) . .
C7 Ru1 C8 37.99(17) . .
C9 Ru1 C8 38.03(17) . .
C10 Ru1 C8 63.44(16) . .
C6 Ru1 C8 63.66(16) . .
C2 Ru1 C5 64.20(15) . .
C1 Ru1 C5 38.36(14) . .
C3 Ru1 C5 63.64(15) . .
C7 Ru1 C5 148.19(16) . .
C9 Ru1 C5 137.51(16) . .
C10 Ru1 C5 115.92(15) . .
C6 Ru1 C5 120.20(16) . .
C8 Ru1 C5 173.60(17) . .
C2 Ru1 C4 63.28(16) . .
C1 Ru1 C4 63.47(14) . .
C3 Ru1 C4 37.43(16) . .
C7 Ru1 C4 118.73(16) . .
C9 Ru1 C4 174.23(17) . .
C10 Ru1 C4 137.42(17) . .
C6 Ru1 C4 114.57(16) . .
C8 Ru1 C4 147.00(17) . .
C5 Ru1 C4 37.86(14) . .
C11 O2 Sn01 129.2(2) . .
Sn01 O3 Sn01 109.67(13) . 3_556
C5 C1 C2 107.7(3) . .
C5 C1 C11 127.7(3) . .
C2 C1 C11 124.7(3) . .
C5 C1 Ru1 71.4(2) . .
C2 C1 Ru1 70.4(2) . .
C11 C1 Ru1 124.1(3) . .
C7 C8 C9 107.9(4) . .
C7 C8 Ru1 70.9(2) . .
C9 C8 Ru1 70.9(2) . .
C3 C4 C5 109.0(4) . .
C3 C4 Ru1 70.5(2) . .
C5 C4 Ru1 70.7(2) . .
C15 C12 C14 109.8(4) . .
C15 C12 C13 110.8(4) . .
C14 C12 C13 109.2(3) . .
C15 C12 Sn01 109.0(3) . .
C14 C12 Sn01 110.7(3) . .
C13 C12 Sn01 107.3(3) . .
C8 C7 C6 107.9(4) . .
C8 C7 Ru1 71.1(2) . .
C6 C7 Ru1 70.9(2) . .
C17 C16 C19 110.2(3) . .
C17 C16 C18 111.2(3) . .
C19 C16 C18 110.1(3) . .
C17 C16 Sn01 109.5(2) . .
C19 C16 Sn01 105.5(3) . .
C18 C16 Sn01 110.2(3) . .
C10 C6 C7 107.6(4) . .
C10 C6 Ru1 71.0(2) . .
C7 C6 Ru1 70.9(2) . .
C9 C10 C6 108.3(4) . .
C9 C10 Ru1 71.1(2) . .
C6 C10 Ru1 71.0(2) . .
O1 C11 O2 125.4(3) . .
O1 C11 C1 118.9(3) . .
O2 C11 C1 115.8(3) . .
C4 C5 C1 107.2(3) . .
C4 C5 Ru1 71.4(2) . .
C1 C5 Ru1 70.2(2) . .
C3 C2 C1 107.8(4) . .
C3 C2 Ru1 71.4(2) . .
C1 C2 Ru1 71.0(2) . .
C4 C3 C2 108.3(4) . .
C4 C3 Ru1 72.1(2) . .
C2 C3 Ru1 70.4(2) . .
C10 C9 C8 108.2(4) . .
C10 C9 Ru1 71.2(2) . .
C8 C9 Ru1 71.1(3) . .

loop_
_geom_bond_atom_site_label_1
_geom_bond_atom_site_label_2
_geom_bond_distance
_geom_bond_site_symmetry_2
Sn01 O3 2.036(3) .
Sn01 C12 2.164(4) .
Sn01 O3 2.173(3) 3_556
Sn01 C16 2.183(4) .
Sn01 O2 2.184(3) .
Ru1 C2 2.168(4) .
Ru1 C1 2.176(3) .
Ru1 C3 2.180(4) .
Ru1 C7 2.180(4) .
Ru1 C9 2.179(4) .
Ru1 C10 2.180(4) .
Ru1 C6 2.180(4) .
Ru1 C8 2.182(4) .
Ru1 C5 2.192(4) .
Ru1 C4 2.200(4) .
O1 C11 1.248(4) .
O2 C11 1.289(4) .
O3 Sn01 2.173(3) 3_556
C1 C5 1.435(6) .
C1 C2 1.435(5) .
C1 C11 1.486(5) .
C8 C7 1.420(7) .
C8 C9 1.421(6) .
C4 C3 1.406(6) .
C4 C5 1.425(6) .
C12 C15 1.528(6) .
C12 C14 1.527(6) .
C12 C13 1.531(6) .
C7 C6 1.426(6) .
C16 C17 1.523(6) .
C16 C19 1.531(6) .
C16 C18 1.532(5) .
C6 C10 1.422(6) .
C10 C9 1.410(6) .
C2 C3 1.422(6) .
